data_7212066
loop_
_publ_author_name
'Basu, Tannistha'
'Mondal, Raju'

_publ_section_title
;
 Construction of first anion-assisted helix inside a helix network
;
_journal_issue 2
_journal_name_full CrystEngComm
_journal_page_first 366
_journal_paper_doi 10.1039/b919235m
_journal_volume 12
_journal_year 2010
_chemical_formula_sum 'C11 H18 Cl2 N4 O8'
_chemical_formula_weight 405.19
_chemical_name_systematic
;
?
;
_space_group_IT_number 61
_symmetry_cell_setting orthorhombic
_symmetry_space_group_name_Hall '-P 2ac 2ab'
_symmetry_space_group_name_H-M 'P b c a'
_atom_sites_solution_hydrogens geom
_atom_sites_solution_primary direct
_atom_sites_solution_secondary difmap
_audit_creation_method SHELXL-97
_cell_angle_alpha 90.00
_cell_angle_beta 90.00
_cell_angle_gamma 90.00
_cell_formula_units_Z 8
_cell_length_a 14.7440(3)
_cell_length_b 13.7417(3)
_cell_length_c 16.8120(4)
_cell_measurement_reflns_used 9718
_cell_measurement_temperature 120(2)
_cell_measurement_theta_max 27.68
_cell_measurement_theta_min 2.36
_cell_volume 3406.24(13)
_computing_cell_refinement 'Bruker APEX-2'
_computing_data_collection 'Bruker APEX-2'
_computing_data_reduction 'Bruker SHELXTL'
_computing_molecular_graphics 'Bruker SHELXTL'
_computing_publication_material 'Bruker SHELXTL'
_computing_structure_refinement 'SHELXL-97 (Sheldrick, 1997)'
_computing_structure_solution 'SHELXS-97 (Sheldrick, 1990)'
_diffrn_ambient_temperature 120(2)
_diffrn_detector_area_resol_mean 8
_diffrn_measured_fraction_theta_full 0.992
_diffrn_measured_fraction_theta_max 0.992
_diffrn_measurement_device_type 'Bruker APEX-2 CCD area detector'
_diffrn_measurement_method '/w scans'
_diffrn_radiation_monochromator graphite
_diffrn_radiation_source 'fine-focus sealed tube'
_diffrn_radiation_type MoK\a
_diffrn_radiation_wavelength 0.71073
_diffrn_reflns_av_R_equivalents 0.0442
_diffrn_reflns_av_sigmaI/netI 0.0289
_diffrn_reflns_limit_h_max 20
_diffrn_reflns_limit_h_min -21
_diffrn_reflns_limit_k_max 19
_diffrn_reflns_limit_k_min -19
_diffrn_reflns_limit_l_max 23
_diffrn_reflns_limit_l_min -21
_diffrn_reflns_number 47448
_diffrn_reflns_theta_full 30.62
_diffrn_reflns_theta_max 30.62
_diffrn_reflns_theta_min 2.36
_diffrn_standards_decay_% 0
_exptl_absorpt_coefficient_mu 0.430
_exptl_absorpt_correction_T_max 1.0000
_exptl_absorpt_correction_T_min 0.857938
_exptl_absorpt_correction_type multi-scan
_exptl_absorpt_process_details 'SADABS v.2.03 (Bruker, 2001), R(int)=0.0706 before correction'
_exptl_crystal_colour Colourless
_exptl_crystal_density_diffrn 1.580
_exptl_crystal_density_meas ?
_exptl_crystal_density_method 'not measured'
_exptl_crystal_description Cube
_exptl_crystal_F_000 1680
_exptl_crystal_size_max 0.26
_exptl_crystal_size_mid 0.24
_exptl_crystal_size_min 0.2
_refine_diff_density_max 0.999
_refine_diff_density_min -0.418
_refine_diff_density_rms 0.079
_refine_ls_extinction_method none
_refine_ls_goodness_of_fit_ref 1.047
_refine_ls_hydrogen_treatment mixed
_refine_ls_matrix_type full
_refine_ls_number_parameters 250
_refine_ls_number_reflns 5200
_refine_ls_number_restraints 0
_refine_ls_restrained_S_all 1.047
_refine_ls_R_factor_all 0.0697
_refine_ls_R_factor_gt 0.0488
_refine_ls_shift/su_max 0.000
_refine_ls_shift/su_mean 0.000
_refine_ls_structure_factor_coef Fsqd
_refine_ls_weighting_details 'calc w=1/[\s^2^(Fo^2^)+(0.0764P)^2^+2.6376P] where P=(Fo^2^+2Fc^2^)/3'
_refine_ls_weighting_scheme calc
_refine_ls_wR_factor_gt 0.1342
_refine_ls_wR_factor_ref 0.1478
_reflns_number_gt 3863
_reflns_number_total 5200
_reflns_threshold_expression I>2\s(I)
_cod_data_source_file b919235m.txt
_cod_data_source_block rm7
_cod_depositor_comments
;
The following automatic conversions were performed:

'_symmetry_cell_setting' value 'Orthorhombic' changed to
'orthorhombic' according to
/home/saulius/struct/CIF-dictionaries/cif_core.dic dictionary named
'cif_core.dic' version 2.4.2 from 2011-04-26.

Automatic conversion script
Id: cif_fix_values 1891 2012-01-12 08:04:46Z andrius 

The following automatic conversions were performed:

'_exptl_crystal_density_meas' value 'not measured' was changed to '?'
- the value is perceived as not measured.

Automatic conversion script
Id: cif_fix_values 3008 2015-01-20 13:52:24Z robertas 
;
_cod_original_sg_symbol_H-M Pbca
_cod_database_code 7212066

loop_
_symmetry_equiv_pos_as_xyz
'x, y, z'
'-x+1/2, -y, z+1/2'
'-x, y+1/2, -z+1/2'
'x+1/2, -y+1/2, -z'
'-x, -y, -z'
'x-1/2, y, -z-1/2'
'x, -y-1/2, z-1/2'
'-x-1/2, y-1/2, z'

loop_
_atom_site_label
_atom_site_type_symbol
_atom_site_fract_x
_atom_site_fract_y
_atom_site_fract_z
_atom_site_U_iso_or_equiv
_atom_site_adp_type
_atom_site_occupancy
_atom_site_symmetry_multiplicity
_atom_site_calc_flag
_atom_site_refinement_flags
Cl2 Cl 0.23504(3) 0.46850(4) 0.14983(3) 0.02630(14) Uani 1 1 d .
N1 N 0.46187(12) 0.56247(12) 0.10793(10) 0.0218(3) Uani 1 1 d .
C2 C 0.57723(12) 0.65458(13) 0.14448(10) 0.0170(3) Uani 1 1 d .
C3 C 0.60998(13) 0.56471(14) 0.11950(11) 0.0198(4) Uani 1 1 d .
N3 N 0.57714(14) 0.97412(15) 0.08183(15) 0.0357(5) Uani 1 1 d .
C8 C 0.41156(13) 0.72341(15) 0.15408(12) 0.0233(4) Uani 1 1 d .
H8A H 0.3531 0.6967 0.1416 0.035 Uiso 1 1 calc R
H8B H 0.4218 0.7806 0.1225 0.035 Uiso 1 1 calc R
H8C H 0.4137 0.7403 0.2095 0.035 Uiso 1 1 calc R
C4 C 0.57689(14) 0.91541(15) 0.14559(13) 0.0265(4) Uani 1 1 d .
N2 N 0.53853(12) 0.51083(13) 0.09724(10) 0.0238(4) Uani 1 1 d .
C7 C 0.63145(13) 0.73972(14) 0.17331(12) 0.0198(4) Uani 1 1 d .
C5 C 0.61778(12) 0.82834(13) 0.12275(12) 0.0196(4) Uani 1 1 d .
O5 O 0.14406(11) 0.46853(13) 0.11801(11) 0.0388(4) Uani 1 1 d .
C9 C 0.70428(15) 0.52668(16) 0.11436(14) 0.0288(4) Uani 1 1 d .
H9A H 0.7032 0.4612 0.0944 0.043 Uiso 1 1 calc R
H9B H 0.7314 0.5274 0.1663 0.043 Uiso 1 1 calc R
H9C H 0.7391 0.5669 0.0791 0.043 Uiso 1 1 calc R
C6 C 0.64268(13) 0.84025(15) 0.04329(12) 0.0247(4) Uani 1 1 d .
C1 C 0.48281(12) 0.65035(14) 0.13655(11) 0.0182(4) Uani 1 1 d .
O6 O 0.29733(12) 0.47038(15) 0.08329(11) 0.0448(5) Uani 1 1 d .
N4 N 0.61717(13) 0.92929(15) 0.02085(13) 0.0338(5) Uani 1 1 d .
C11 C 0.69015(15) 0.7733(2) -0.01217(13) 0.0343(5) Uani 1 1 d .
H11A H 0.6968 0.8042 -0.0630 0.051 Uiso 1 1 calc R
H11B H 0.6554 0.7147 -0.0181 0.051 Uiso 1 1 calc R
H11C H 0.7489 0.7577 0.0088 0.051 Uiso 1 1 calc R
O7 O 0.24934(16) 0.55447(15) 0.19545(12) 0.0541(6) Uani 1 1 d .
O8 O 0.24743(14) 0.38461(15) 0.19700(14) 0.0582(6) Uani 1 1 d .
C10 C 0.53856(18) 0.94633(19) 0.22330(16) 0.0414(6) Uani 1 1 d .
H10A H 0.5153 1.0114 0.2188 0.062 Uiso 1 1 calc R
H10B H 0.5852 0.9446 0.2631 0.062 Uiso 1 1 calc R
H10C H 0.4904 0.9030 0.2382 0.062 Uiso 1 1 calc R
Cl1 Cl 0.05761(3) 0.24081(3) 0.40529(3) 0.02306(13) Uani 1 1 d .
O1 O 0.01124(14) 0.31780(12) 0.44753(12) 0.0427(5) Uani 1 1 d .
O2 O 0.13180(13) 0.28053(15) 0.36263(12) 0.0458(5) Uani 1 1 d .
O3 O -0.00414(15) 0.19211(17) 0.35333(12) 0.0545(6) Uani 1 1 d .
O4 O 0.08795(16) 0.17156(13) 0.46363(12) 0.0495(5) Uani 1 1 d .
H7A H 0.6174(19) 0.7516(19) 0.2271(17) 0.035(7) Uiso 1 1 d .
H7B H 0.6967(18) 0.7232(18) 0.1726(15) 0.027(6) Uiso 1 1 d .
H222 H 0.5372(19) 0.454(2) 0.0866(16) 0.031(7) Uiso 1 1 d .
H111 H 0.4112(18) 0.5358(18) 0.0981(15) 0.027(7) Uiso 1 1 d .
H444 H 0.626(2) 0.960(2) -0.020(2) 0.058(10) Uiso 1 1 d .
H333 H 0.567(2) 1.024(2) 0.075(2) 0.046(9) Uiso 1 1 d .

loop_
_atom_site_aniso_label
_atom_site_aniso_U_11
_atom_site_aniso_U_22
_atom_site_aniso_U_33
_atom_site_aniso_U_23
_atom_site_aniso_U_13
_atom_site_aniso_U_12
Cl2 0.0246(2) 0.0267(3) 0.0275(2) 0.00567(18) -0.00363(18) -0.00793(18)
N1 0.0210(8) 0.0175(8) 0.0270(8) 0.0012(6) 0.0001(6) -0.0033(6)
C2 0.0175(8) 0.0156(8) 0.0180(8) 0.0028(6) 0.0010(6) 0.0001(6)
C3 0.0222(9) 0.0178(9) 0.0195(8) 0.0028(7) 0.0029(7) 0.0027(7)
N3 0.0289(10) 0.0155(9) 0.0626(14) 0.0089(9) -0.0180(9) -0.0043(7)
C8 0.0181(8) 0.0207(9) 0.0311(10) 0.0004(8) 0.0010(7) 0.0027(7)
C4 0.0224(9) 0.0179(9) 0.0391(11) -0.0054(8) -0.0105(8) -0.0005(7)
N2 0.0282(9) 0.0133(8) 0.0300(9) -0.0020(7) 0.0031(7) -0.0009(6)
C7 0.0203(9) 0.0179(9) 0.0213(9) -0.0009(7) -0.0026(7) -0.0011(7)
C5 0.0172(8) 0.0155(9) 0.0260(9) -0.0010(7) -0.0038(7) -0.0030(6)
O5 0.0219(8) 0.0500(11) 0.0446(9) 0.0220(8) -0.0030(7) -0.0062(7)
C9 0.0273(10) 0.0267(11) 0.0325(11) -0.0007(8) 0.0044(8) 0.0094(8)
C6 0.0169(8) 0.0283(10) 0.0288(10) 0.0066(8) -0.0047(7) -0.0077(7)
C1 0.0176(8) 0.0165(9) 0.0206(8) 0.0028(7) 0.0020(6) -0.0010(6)
O6 0.0268(8) 0.0644(13) 0.0431(10) -0.0171(9) 0.0070(7) -0.0162(8)
N4 0.0261(9) 0.0335(11) 0.0418(11) 0.0185(9) -0.0063(8) -0.0101(8)
C11 0.0231(10) 0.0527(15) 0.0270(10) 0.0036(10) 0.0024(8) -0.0010(9)
O7 0.0745(15) 0.0459(11) 0.0420(11) -0.0130(9) 0.0143(10) -0.0252(10)
O8 0.0505(12) 0.0460(12) 0.0781(15) 0.0334(11) -0.0321(11) -0.0167(9)
C10 0.0409(13) 0.0373(13) 0.0461(14) -0.0231(11) -0.0141(11) 0.0147(10)
Cl1 0.0263(2) 0.0163(2) 0.0266(2) -0.00109(17) 0.00050(17) -0.00105(16)
O1 0.0564(12) 0.0231(8) 0.0485(11) 0.0005(7) 0.0174(9) 0.0054(8)
O2 0.0381(10) 0.0496(11) 0.0497(11) 0.0004(9) 0.0134(8) -0.0098(9)
O3 0.0525(12) 0.0624(14) 0.0485(12) -0.0127(10) -0.0106(9) -0.0191(10)
O4 0.0802(15) 0.0244(9) 0.0437(10) 0.0049(8) -0.0079(10) 0.0100(9)

loop_
_atom_type_symbol
_atom_type_description
_atom_type_scat_dispersion_real
_atom_type_scat_dispersion_imag
_atom_type_scat_source
C C 0.0033 0.0016 'International Tables Vol C Tables 4.2.6.8 and 6.1.1.4'
H H 0.0000 0.0000 'International Tables Vol C Tables 4.2.6.8 and 6.1.1.4'
N N 0.0061 0.0033 'International Tables Vol C Tables 4.2.6.8 and 6.1.1.4'
O O 0.0106 0.0060 'International Tables Vol C Tables 4.2.6.8 and 6.1.1.4'
Cl Cl 0.1484 0.1585 'International Tables Vol C Tables 4.2.6.8 and 6.1.1.4'

loop_
_geom_angle_atom_site_label_1
_geom_angle_atom_site_label_2
_geom_angle_atom_site_label_3
_geom_angle
O8 Cl2 O7 110.85(14)
O8 Cl2 O5 109.19(11)
O7 Cl2 O5 109.68(13)
O8 Cl2 O6 111.51(15)
O7 Cl2 O6 107.90(11)
O5 Cl2 O6 107.64(11)
C1 N1 N2 109.29(16)
C1 N1 H111 131.6(17)
N2 N1 H111 119.1(17)
C3 C2 C1 106.24(17)
C3 C2 C7 127.30(17)
C1 C2 C7 126.46(17)
N2 C3 C2 107.56(17)
N2 C3 C9 121.60(18)
C2 C3 C9 130.83(19)
N4 N3 C4 109.7(2)
N4 N3 H333 114(3)
C4 N3 H333 135(3)
C1 C8 H8A 109.5
C1 C8 H8B 109.5
H8A C8 H8B 109.5
C1 C8 H8C 109.5
H8A C8 H8C 109.5
H8B C8 H8C 109.5
N3 C4 C5 107.2(2)
N3 C4 C10 122.1(2)
C5 C4 C10 130.7(2)
C3 N2 N1 109.34(16)
C3 N2 H222 128(2)
N1 N2 H222 122(2)
C2 C7 C5 112.30(16)
C2 C7 H7A 109.2(16)
C5 C7 H7A 112.0(16)
C2 C7 H7B 109.6(14)
C5 C7 H7B 108.1(15)
H7A C7 H7B 105(2)
C4 C5 C6 106.08(18)
C4 C5 C7 126.84(19)
C6 C5 C7 127.08(18)
C3 C9 H9A 109.5
C3 C9 H9B 109.5
H9A C9 H9B 109.5
C3 C9 H9C 109.5
H9A C9 H9C 109.5
H9B C9 H9C 109.5
N4 C6 C5 107.7(2)
N4 C6 C11 121.6(2)
C5 C6 C11 130.7(2)
N1 C1 C2 107.56(17)
N1 C1 C8 121.32(17)
C2 C1 C8 131.12(18)
N3 N4 C6 109.3(2)
N3 N4 H444 119(2)
C6 N4 H444 132(2)
C6 C11 H11A 109.5
C6 C11 H11B 109.5
H11A C11 H11B 109.5
C6 C11 H11C 109.5
H11A C11 H11C 109.5
H11B C11 H11C 109.5
C4 C10 H10A 109.5
C4 C10 H10B 109.5
H10A C10 H10B 109.5
C4 C10 H10C 109.5
H10A C10 H10C 109.5
H10B C10 H10C 109.5
O2 Cl1 O3 111.27(13)
O2 Cl1 O4 111.10(13)
O3 Cl1 O4 107.78(13)
O2 Cl1 O1 109.37(11)
O3 Cl1 O1 109.98(13)
O4 Cl1 O1 107.24(12)

loop_
_geom_bond_atom_site_label_1
_geom_bond_atom_site_label_2
_geom_bond_distance
Cl2 O8 1.4112(19)
Cl2 O7 1.4242(19)
Cl2 O5 1.4441(17)
Cl2 O6 1.4477(18)
N1 C1 1.336(2)
N1 N2 1.347(2)
N1 H111 0.85(3)
C2 C3 1.391(3)
C2 C1 1.400(2)
C2 C7 1.498(3)
C3 N2 1.341(3)
C3 C9 1.488(3)
N3 N4 1.334(3)
N3 C4 1.342(3)
N3 H333 0.71(3)
C8 C1 1.483(3)
C8 H8A 0.9600
C8 H8B 0.9600
C8 H8C 0.9600
C4 C5 1.394(3)
C4 C10 1.486(3)
N2 H222 0.80(3)
C7 C5 1.499(3)
C7 H7A 0.94(3)
C7 H7B 0.99(3)
C5 C6 1.395(3)
C9 H9A 0.9600
C9 H9B 0.9600
C9 H9C 0.9600
C6 N4 1.334(3)
C6 C11 1.485(3)
N4 H444 0.82(3)
C11 H11A 0.9600
C11 H11B 0.9600
C11 H11C 0.9600
C10 H10A 0.9600
C10 H10B 0.9600
C10 H10C 0.9600
Cl1 O2 1.4173(18)
Cl1 O3 1.4283(19)
Cl1 O4 1.4379(18)
Cl1 O1 1.4461(17)

loop_
_geom_hbond_atom_site_label_D
_geom_hbond_atom_site_label_H
_geom_hbond_atom_site_label_A
_geom_hbond_distance_DH
_geom_hbond_distance_HA
_geom_hbond_distance_DA
_geom_hbond_angle_DHA
_geom_hbond_site_symmetry_A
N1 H111 O6 0.85(3) 1.92(3) 2.767(2) 176(3) .
N2 H222 O1 0.80(3) 1.99(3) 2.786(3) 169(3) 6_656
N3 H333 O4 0.71(3) 2.15(3) 2.823(3) 159(4) 6_666
N4 H444 O5 0.82(3) 1.94(4) 2.753(3) 178(4) 4_565
